data_1573275
loop_
_publ_author_name
'Tanuhadi, Elias'
'Bair, Anna S.'
'Johnson, Mary'
'Fontaine, Philip'
'Klosin, Jerzy'
'Pal, Sudipta'
'Arnold, Polly L.'

_publ_section_title
;
 Stabilization of reactive rare earth alkyl complexes through mechanistic
 studies
;
_journal_name_full 'Chemical Science'
_journal_paper_doi 10.1039/D4SC05983B
_journal_year 2024
_chemical_formula_moiety '1(C18 H47 Lu O3 Si3)'
_chemical_formula_sum 'C18 H47 Lu O3 Si3'
_chemical_formula_weight 570.79
_space_group_crystal_system monoclinic
_space_group_IT_number 14
_space_group_name_Hall '-P 2yn'
_space_group_name_H-M_alt 'P 1 21/n 1'
_atom_sites_solution_hydrogens geom
_atom_sites_solution_primary direct
_audit_creation_date 2024-08-30
_audit_creation_method
;
Olex2 1.5
(compiled 2022.04.07 svn.rca3783a0 for OlexSys, GUI svn.r6498)
;
_audit_update_record
;
2024-09-04 deposited with the CCDC.	2024-10-31 downloaded from the CCDC.
;
_cell_angle_alpha 90
_cell_angle_beta 107.1660(10)
_cell_angle_gamma 90
_cell_formula_units_Z 8
_cell_length_a 19.06420(10)
_cell_length_b 15.98610(10)
_cell_length_c 19.10330(10)
_cell_measurement_reflns_used 78258
_cell_measurement_temperature 100.00(10)
_cell_measurement_theta_max 79.5130
_cell_measurement_theta_min 3.6620
_cell_volume 5562.62(6)
_computing_cell_refinement 'CrysAlisPro 1.171.43.112a (Rigaku OD, 2024)'
_computing_data_collection 'CrysAlisPro system (CCD 43.112a 64-bit (release 01-03-2024))'
_computing_data_reduction 'CrysAlisPro 1.171.43.112a (Rigaku OD, 2024)'
_computing_molecular_graphics 'Olex2 1.5 (Dolomanov et al., 2009)'
_computing_publication_material 'Olex2 1.5 (Dolomanov et al., 2009)'
_computing_structure_refinement 'SHELXL 2018/3 (Sheldrick, 2015)'
_computing_structure_solution 'XS  (Sheldrick, 2008)'
_diffrn_ambient_environment N~2~
_diffrn_ambient_temperature 100.00(10)
_diffrn_detector 'Hybrid Pixel Array Detector'
_diffrn_detector_area_resol_mean 10.0000
_diffrn_detector_type HyPix
_diffrn_measured_fraction_theta_full 1.000
_diffrn_measured_fraction_theta_max 0.993
_diffrn_measurement_details
;
List of Runs (angles in degrees, time in seconds):

  # Type    Start    End  Width  t~exp~   \w     \q     \k     \f   Frames
#--------------------------------------------------------------------------
  1  \w     44.00 111.00   0.50    0.23    --  113.25-125.00 150.00  134
  2  \w     45.00  70.00   0.50    0.23    --  113.25-125.00  90.00   50
  3  \w     52.00  77.00   0.50    0.23    --  113.25-125.00 120.00   50
  4  \w     79.00 105.00   0.50    0.23    --  113.25-125.00  90.00   52
  5  \w     75.00 111.00   0.50    0.23    --  113.25-125.00  30.00   72
  6  \w     53.00  78.00   0.50    0.23    --  113.25-125.00   0.00   50
  7  \w     45.00  72.00   0.50    0.23    --  113.25 -94.00   0.00   54
  8  \w     78.00 106.00   0.50    0.23    --  113.25 -94.00   0.00   56
  9  \w     61.00 104.00   0.50    0.23    --  113.25 -94.00 -90.00   86
 10  \w     77.00 106.00   0.50    0.23    --  113.25 -94.00-150.00   58
 11  \w     44.00  76.00   0.50    0.23    --  113.25-125.00-180.00   64
 12  \w     77.00 103.00   0.50    0.23    --  113.25-125.00-150.00   52
 13  \w     44.00 104.00   0.50    0.23    --  113.25 -94.00-120.00  120
 14  \w     42.00 106.00   0.50    0.23    --  113.25 -94.00 -60.00  128
 15  \w     81.00 106.00   0.50    0.23    --  113.25 -94.00  30.00   50
 16  \w     72.00 106.00   0.50    0.23    --  113.25 -94.00  60.00   68
 17  \w     67.00 106.00   0.50    0.23    --  113.25 -94.00 120.00   78
 18  \w     80.00 105.00   0.50    0.23    --  113.25 -94.00 150.00   50
 19  \w     72.00 112.00   0.50    0.23    --  113.25 -82.00 137.46   80
 20  \w     54.00  80.00   0.50    0.23    --  113.25 -94.00  30.00   52
 21  \w     95.00 123.00   0.50    0.23    --  113.25 -84.00-132.81   56
 22  \w    106.00 137.00   0.50    0.23    --  113.25 -78.00 -66.12   62
 23  \w     49.00  75.00   0.50    0.23    --  113.25 -77.00-150.00   52
 24  \w     50.00  88.00   0.50    0.23    --  113.25 -78.00 -66.12   76
 25  \w     61.00  87.00   0.50    0.23    --  113.25 -77.00-120.00   52
 26  \w     47.00  73.00   0.50    0.23    --  113.25 -77.00 -30.00   52
 27  \w     42.00  88.00   0.50    0.23    --  113.25 -77.00  60.00   92
 28  \w     47.00  77.00   0.50    0.23    --  113.25 -77.00 120.00   60
 29  \w     42.00  70.00   0.50    0.23    --  113.25 -77.00 150.00   56
 30  \w     86.00 112.00   0.50    0.23    --  113.25 -77.00 150.00   52
 31  \w     95.00 135.00   0.50    0.23    --  113.25 -75.00 165.38   80
 32  \w     86.00 129.00   0.50    0.23    --  113.25 -75.00 -28.03   86
 33  \w     45.00  70.00   0.50    0.23    --  113.25 -61.00  60.00   50
 34  \w     42.00  67.00   0.50    0.23    --  113.25 -61.00  90.00   50
 35  \w     43.00  71.00   0.50    0.23    --  113.25 -61.00 -60.00   56
 36  \w     43.00  71.00   0.50    0.23    --  113.25 -61.00-120.00   56
 37  \w     43.00  71.00   0.50    0.23    --  113.25 -61.00-180.00   56
 38  \w    143.00 178.00   0.50    0.23    --  113.25 125.00-120.00   70
 39  \w    141.00 177.00   0.50    0.23    --  113.25 125.00 -60.00   72
 40  \w    103.00 162.00   0.50    0.23    --  113.25 125.00   0.00  118
 41  \w     97.00 129.00   0.50    0.23    --  113.25 125.00 150.00   64
 42  \w    134.00 164.00   0.50    0.23    --  113.25 125.00 150.00   60
 43  \w    110.00 178.00   0.50    0.23    --  113.25  77.00 150.00  136
 44  \w    152.00 178.00   0.50    0.23    --  113.25  77.00  30.00   52
 45  \w    147.00 178.00   0.50    0.23    --  113.25  77.00 -30.00   62
 46  \w    112.00 137.00   0.50    0.23    --  113.25  77.00 -30.00   50
 47  \w    116.00 148.00   0.50    0.23    --  113.25  61.00 -90.00   64
 48  \w    113.00 138.00   0.50    0.23    --  113.25  77.00-120.00   50
 49  \w    110.00 136.00   0.50    0.23    --  113.25  61.00-120.00   52
 50  \w    112.00 140.00   0.50    0.23    --  113.25  61.00-180.00   56
 51  \w    153.00 178.00   0.50    0.23    --  113.25  61.00-180.00   50
 52  \w    102.00 149.00   0.50    0.23    --  113.25  45.00-180.00   94
 53  \w    149.00 178.00   0.50    0.23    --  113.25  61.00-120.00   58
 54  \w    105.00 177.00   0.50    0.23    --  113.25  45.00 -60.00  144
 55  \w    107.00 133.00   0.50    0.23    --  113.25  61.00   0.00   52
 56  \w    151.00 177.00   0.50    0.23    --  113.25  45.00 -30.00   52
 57  \w    139.00 177.00   0.50    0.23    --  113.25  61.00   0.00   76
 58  \w    104.00 145.00   0.50    0.23    --  113.25  45.00 -30.00   82
 59  \w    118.00 165.00   0.50    0.23    --  113.25  45.00  60.00   94
 60  \w    114.00 139.00   0.50    0.23    --  113.25  30.00 120.00   50
 61  \w    130.00 176.00   0.50    0.23    --  113.25  45.00 150.00   92
 62  \w    123.00 149.00   0.50    0.23    --  113.25  45.00 120.00   52
 63  \w    112.00 137.00   0.50    0.23    --  113.25  45.00  90.00   50
 64  \w    115.00 159.00   0.50    0.23    --  113.25  15.00 -30.00   88
 65  \w    141.00 171.00   0.50    0.23    --  113.25  15.00 -90.00   60
 66  \w    127.00 171.00   0.50    0.23    --  113.25  15.00-120.00   88
 67  \w     34.00  94.00   0.50    0.06    --   47.94-125.00 -60.00  120
 68  \w      0.00  80.00   0.50    0.06    --   47.94 -99.00-180.00  160
 69  \w      0.00  80.00   0.50    0.06    --   47.94 -99.00-180.00  160
 70  \w    -63.00  25.00   0.50    0.06    --  -47.94  57.00-180.00  176
 71  \w    -63.00  25.00   0.50    0.06    --  -47.94  57.00-180.00  176
 72  \w    -16.00  28.00   0.50    0.06    --  -47.94  19.00-180.00   88
 73  \w    -16.00  28.00   0.50    0.06    --  -47.94  19.00 -30.00   88
 74  \w    -16.00  28.00   0.50    0.06    --  -47.94  19.00 -60.00   88
 75  \w    -16.00  28.00   0.50    0.06    --  -47.94  19.00   0.00   88
 76  \w    -63.00  25.00   0.50    0.06    --  -47.94  57.00  60.00  176
 77  \w    -63.00  25.00   0.50    0.06    --  -47.94  57.00  60.00  176
 78  \w   -120.00 -35.00   0.50    0.06    --  -47.94 -42.00  43.67  170
 79  \w   -163.00-106.00   0.50    0.23    --  -91.75 -61.00 120.00  114
 80  \w   -163.00 -93.00   0.50    0.23    --  -91.75 -50.00-123.97  140
;
_diffrn_measurement_device 'four-circle diffractometer'
_diffrn_measurement_device_type 'XtaLAB Synergy, Dualflex, HyPix'
_diffrn_measurement_method '\w scans'
_diffrn_orient_matrix_type 'CrysAlisPro convention (1999,Acta A55,543-557)'
_diffrn_orient_matrix_UB_11 0.0431711000
_diffrn_orient_matrix_UB_12 0.0038219000
_diffrn_orient_matrix_UB_13 0.0820305000
_diffrn_orient_matrix_UB_21 -0.0701499000
_diffrn_orient_matrix_UB_22 -0.0232198000
_diffrn_orient_matrix_UB_23 0.0199395000
_diffrn_orient_matrix_UB_31 0.0191941000
_diffrn_orient_matrix_UB_32 -0.0934324000
_diffrn_orient_matrix_UB_33 -0.0016159000
_diffrn_radiation_monochromator mirror
_diffrn_radiation_probe x-ray
_diffrn_radiation_type 'Cu K\a'
_diffrn_radiation_wavelength 1.54184
_diffrn_reflns_av_R_equivalents 0.0494
_diffrn_reflns_av_unetI/netI 0.0228
_diffrn_reflns_Laue_measured_fraction_full 1.000
_diffrn_reflns_Laue_measured_fraction_max 0.993
_diffrn_reflns_limit_h_max 24
_diffrn_reflns_limit_h_min -24
_diffrn_reflns_limit_k_max 14
_diffrn_reflns_limit_k_min -20
_diffrn_reflns_limit_l_max 24
_diffrn_reflns_limit_l_min -24
_diffrn_reflns_number 123523
_diffrn_reflns_point_group_measured_fraction_full 1.000
_diffrn_reflns_point_group_measured_fraction_max 0.993
_diffrn_reflns_theta_full 67.684
_diffrn_reflns_theta_max 80.199
_diffrn_reflns_theta_min 2.877
_diffrn_source 'micro-focus sealed X-ray tube'
_diffrn_source_type 'PhotonJet (Cu) X-ray Source'
_exptl_absorpt_coefficient_mu 8.122
_exptl_absorpt_correction_T_max 1.000
_exptl_absorpt_correction_T_min 0.586
_exptl_absorpt_correction_type gaussian
_exptl_absorpt_process_details
;
CrysAlisPro 1.171.43.112a (Rigaku Oxford Diffraction, 2024)
Numerical absorption correction based on gaussian integration over
a multifaceted crystal model
Empirical absorption correction using spherical harmonics,
implemented in SCALE3 ABSPACK scaling algorithm.
;
_exptl_crystal_colour 'clear colourless'
_exptl_crystal_density_diffrn 1.363
_exptl_crystal_description prism
_exptl_crystal_F_000 2336
_exptl_crystal_size_max 0.246
_exptl_crystal_size_mid 0.179
_exptl_crystal_size_min 0.127
_refine_diff_density_max 1.810
_refine_diff_density_min -1.855
_refine_diff_density_rms 0.098
_refine_ls_extinction_method none
_refine_ls_goodness_of_fit_ref 1.078
_refine_ls_hydrogen_treatment constr
_refine_ls_matrix_type full
_refine_ls_number_parameters 701
_refine_ls_number_reflns 12072
_refine_ls_number_restraints 36
_refine_ls_restrained_S_all 1.081
_refine_ls_R_factor_all 0.0360
_refine_ls_R_factor_gt 0.0338
_refine_ls_shift/su_max 0.002
_refine_ls_shift/su_mean 0.000
_refine_ls_structure_factor_coef Fsqd
_refine_ls_weighting_details 'w=1/[\s^2^(Fo^2^)+(0.0437P)^2^+10.5226P] where P=(Fo^2^+2Fc^2^)/3'
_refine_ls_weighting_scheme calc
_refine_ls_wR_factor_gt 0.0893
_refine_ls_wR_factor_ref 0.0911
_reflns_Friedel_coverage 0.000
_reflns_number_gt 11204
_reflns_number_total 12072
_reflns_threshold_expression 'I > 2\s(I)'
_cod_data_source_file d4sc05983b2.cif
_cod_data_source_block pla24028_refinalized
_cod_original_cell_volume 5562.61(6)
_cod_database_code 1573275
_shelx_shelxl_version_number 2018/3
_chemical_oxdiff_formula 'Lu Si3 C20 H20 O3'
_chemical_oxdiff_usercomment ET-253
_shelx_space_group_comment
;
The symmetry employed for this shelxl refinement is uniquely defined
by the following loop, which should always be used as a source of
symmetry information in preference to the above space-group names.
They are only intended as comments.
;
_shelx_estimated_absorpt_t_max 0.425
_shelx_estimated_absorpt_t_min 0.240
_olex2_refinement_description
;
1. Fixed Uiso
 At 1.2 times of:
  All C(H,H) groups
 At 1.5 times of:
  All C(H,H,H) groups
2. Uiso/Uaniso restraints and constraints
C38 \\sim C40: within 1.7A with sigma of 0.004 and sigma for terminal atoms of
0.008 within 1.7A
Si7 \\sim Si9 \\sim Si6 \\sim Si8: within 2A with sigma of 0.04 and sigma for
terminal atoms of 0.08 within 2A
Si9 \\sim Si8: within 1.7A with sigma of 0.004 and sigma for terminal atoms of
0.008 within 1.7A
Uanis(C45) \\sim Ueq, Uanis(C52) \\sim Ueq, Uanis(Si1) \\sim Ueq: with sigma of
0.01 and sigma for terminal atoms of 0.02
3. Others
 Sof(Si6)=Sof(Si8)=Sof(Si4)=Sof(O7)=Sof(O9)=Sof(O8)=Sof(C23)=Sof(H23A)=
 Sof(H23B)=Sof(C40)=Sof(H40A)=Sof(H40B)=Sof(H40C)=Sof(C43)=Sof(H43A)=Sof(H43B)=
 Sof(H43C)=Sof(C21)=Sof(H21A)=Sof(H21B)=Sof(C44)=Sof(H44A)=Sof(H44B)=Sof(C19)=
 Sof(H19A)=Sof(H19B)=Sof(C27)=Sof(H27A)=Sof(H27B)=Sof(H27C)=Sof(C33)=Sof(H33A)=
 Sof(H33B)=Sof(H33C)=Sof(C26)=Sof(H26A)=Sof(H26B)=Sof(H26C)=Sof(C32)=Sof(H32A)=
 Sof(H32B)=Sof(H32C)=Sof(C46)=Sof(H46A)=Sof(H46B)=Sof(C37)=Sof(H37A)=Sof(H37B)=
 Sof(H37C)=Sof(C45)=Sof(H45A)=Sof(H45B)=Sof(C25)=Sof(H25A)=Sof(H25B)=Sof(H25C)=
 Sof(C31)=Sof(H31A)=Sof(H31B)=Sof(H31C)=Sof(C47)=Sof(H47A)=Sof(H47B)=Sof(C48)=
 Sof(H48A)=Sof(H48B)=Sof(H48C)=Sof(C39)=Sof(H39A)=Sof(H39B)=Sof(H39C)=1-FVAR(1)
 Sof(Si7)=Sof(Si9)=Sof(Si5)=Sof(O4)=Sof(O6)=Sof(O5)=Sof(C24)=Sof(H24A)=
 Sof(H24B)=Sof(C53)=Sof(H53A)=Sof(H53B)=Sof(C35)=Sof(H35A)=Sof(H35B)=Sof(H35C)=
 Sof(C22)=Sof(H22A)=Sof(H22B)=Sof(C51)=Sof(H51A)=Sof(H51B)=Sof(C20)=Sof(H20A)=
 Sof(H20B)=Sof(C41)=Sof(H41A)=Sof(H41B)=Sof(H41C)=Sof(C36)=Sof(H36A)=Sof(H36B)=
 Sof(H36C)=Sof(C54)=Sof(H54A)=Sof(H54B)=Sof(H54C)=Sof(C34)=Sof(H34A)=Sof(H34B)=
 Sof(H34C)=Sof(C30)=Sof(H30A)=Sof(H30B)=Sof(H30C)=Sof(C50)=Sof(H50A)=Sof(H50B)=
 Sof(C28)=Sof(H28A)=Sof(H28B)=Sof(H28C)=Sof(C49)=Sof(H49A)=Sof(H49B)=Sof(H49C)=
 Sof(C38)=Sof(H38A)=Sof(H38B)=Sof(H38C)=Sof(C52)=Sof(H52A)=Sof(H52B)=Sof(C42)=
 Sof(H42A)=Sof(H42B)=Sof(H42C)=Sof(C29)=Sof(H29A)=Sof(H29B)=Sof(H29C)=FVAR(1)
4.a Secondary CH2 refined with riding coordinates:
 C24(H24A,H24B), C53(H53A,H53B), C22(H22A,H22B), C51(H51A,H51B), C20(H20A,
 H20B), C50(H50A,H50B), C52(H52A,H52B), C23(H23A,H23B), C21(H21A,H21B),
 C44(H44A,H44B), C19(H19A,H19B), C46(H46A,H46B), C45(H45A,H45B), C47(H47A,H47B),
  C15(H15A,H15B), C14(H14A,H14B), C16(H16A,H16B), C1(H1A,H1B), C3(H3A,H3B),
 C17(H17A,H17B), C2(H2A,H2B)
4.b Idealised Me refined as rotating group:
 C35(H35A,H35B,H35C), C41(H41A,H41B,H41C), C36(H36A,H36B,H36C), C54(H54A,H54B,
 H54C), C34(H34A,H34B,H34C), C30(H30A,H30B,H30C), C28(H28A,H28B,H28C), C49(H49A,
 H49B,H49C), C38(H38A,H38B,H38C), C42(H42A,H42B,H42C), C29(H29A,H29B,H29C),
 C40(H40A,H40B,H40C), C43(H43A,H43B,H43C), C27(H27A,H27B,H27C), C33(H33A,H33B,
 H33C), C26(H26A,H26B,H26C), C32(H32A,H32B,H32C), C37(H37A,H37B,H37C), C25(H25A,
 H25B,H25C), C31(H31A,H31B,H31C), C48(H48A,H48B,H48C), C39(H39A,H39B,H39C),
 C5(H5A,H5B,H5C), C12(H12A,H12B,H12C), C11(H11A,H11B,H11C), C7(H7A,H7B,H7C),
 C4(H4A,H4B,H4C), C18(H18A,H18B,H18C), C9(H9A,H9B,H9C), C10(H10A,H10B,H10C),
 C13(H13A,H13B,H13C), C8(H8A,H8B,H8C), C6(H6A,H6B,H6C)
;
_olex2_submission_special_instructions 'No special instructions were received'
_oxdiff_exptl_absorpt_empirical_details
;
Empirical correction (ABSPACK) includes:
- Absorption correction using spherical harmonics
- Frame scaling
;
_oxdiff_exptl_absorpt_empirical_full_max 1.871
_oxdiff_exptl_absorpt_empirical_full_min 0.659

loop_
_space_group_symop_operation_xyz
'x, y, z'
'-x+1/2, y+1/2, -z+1/2'
'-x, -y, -z'
'x-1/2, -y-1/2, z-1/2'

loop_
_atom_site_label
_atom_site_type_symbol
_atom_site_fract_x
_atom_site_fract_y
_atom_site_fract_z
_atom_site_U_iso_or_equiv
_atom_site_adp_type
_atom_site_occupancy
_atom_site_site_symmetry_order
_atom_site_calc_flag
_atom_site_refinement_flags_posn
_atom_site_refinement_flags_adp
_atom_site_refinement_flags_occupancy
_atom_site_disorder_assembly
_atom_site_disorder_group
Lu2 Lu 0.17907(2) 0.77904(2) 0.31174(2) 0.03490(6) Uani 1 1 d . . . . .
Si7 Si 0.04635(9) 0.67296(12) 0.14156(8) 0.0289(4) Uani 0.546(2) 1 d . U P A 1
Si9 Si 0.1437(4) 0.6057(6) 0.4283(5) 0.0450(13) Uani 0.546(2) 1 d . U P A 1
Si5 Si 0.06888(15) 0.93309(17) 0.37576(14) 0.0295(5) Uani 0.546(2) 1 d . . P A 1
Si6 Si 0.03070(10) 0.73204(13) 0.14250(10) 0.0277(5) Uani 0.454(2) 1 d . U P A 2
Si8 Si 0.1568(4) 0.6047(6) 0.4201(6) 0.0336(11) Uani 0.454(2) 1 d . U P A 2
Si4 Si 0.08879(17) 0.94603(18) 0.40145(16) 0.0254(5) Uani 0.454(2) 1 d . . P A 2
O4 O 0.3056(2) 0.7413(3) 0.3182(3) 0.0449(11) Uani 0.546(2) 1 d . . P A 1
O6 O 0.1892(2) 0.8598(3) 0.2059(3) 0.0400(10) Uani 0.546(2) 1 d . . P A 1
O5 O 0.2612(3) 0.8901(3) 0.3479(3) 0.0440(11) Uani 0.546(2) 1 d . . P A 1
O7 O 0.3097(4) 0.8240(5) 0.3806(4) 0.0510(18) Uani 0.454(2) 1 d . . P A 2
O9 O 0.2449(3) 0.7659(3) 0.2229(3) 0.0345(11) Uani 0.454(2) 1 d . . P A 2
O8 O 0.2214(3) 0.9124(4) 0.2736(3) 0.0339(11) Uani 0.454(2) 1 d . . P A 2
C24 C 0.2007(4) 0.6987(4) 0.4194(4) 0.0435(16) Uani 0.546(2) 1 d . . P A 1
H24A H 0.252022 0.678751 0.431304 0.052 Uiso 0.546(2) 1 calc R U P A 1
H24B H 0.198892 0.738019 0.458877 0.052 Uiso 0.546(2) 1 calc R U P A 1
C53 C 0.2037(5) 0.9427(5) 0.2322(6) 0.0496(19) Uani 0.546(2) 1 d . . P A 1
H53A H 0.162706 0.962998 0.249527 0.059 Uiso 0.546(2) 1 calc R U P A 1
H53B H 0.207551 0.979727 0.191903 0.059 Uiso 0.546(2) 1 calc R U P A 1
C35 C 0.0411(6) 0.7659(6) 0.0810(6) 0.042(2) Uani 0.546(2) 1 d . . P A 1
H35A H 0.050238 0.816879 0.110913 0.063 Uiso 0.546(2) 1 calc R U P A 1
H35B H -0.007897 0.768870 0.045509 0.063 Uiso 0.546(2) 1 calc R U P A 1
H35C H 0.078083 0.760852 0.054968 0.063 Uiso 0.546(2) 1 calc R U P A 1
C22 C 0.1344(3) 0.6700(4) 0.2155(3) 0.0335(12) Uani 0.546(2) 1 d . . P A 1
H22A H 0.173147 0.664353 0.190861 0.040 Uiso 0.546(2) 1 calc R U P A 1
H22B H 0.134346 0.616825 0.242078 0.040 Uiso 0.546(2) 1 calc R U P A 1
C51 C 0.3273(5) 0.8588(8) 0.3976(6) 0.057(2) Uani 0.546(2) 1 d . . P A 1
H51A H 0.316163 0.833609 0.440467 0.068 Uiso 0.546(2) 1 calc R U P A 1
H51B H 0.361820 0.905741 0.415383 0.068 Uiso 0.546(2) 1 calc R U P A 1
C20 C 0.0744(3) 0.8485(3) 0.3119(3) 0.0290(11) Uani 0.546(2) 1 d . . P A 1
H20A H 0.054212 0.872069 0.262025 0.035 Uiso 0.546(2) 1 calc R U P A 1
H20B H 0.039276 0.805066 0.317047 0.035 Uiso 0.546(2) 1 calc R U P A 1
C41 C 0.1675(6) 0.5136(5) 0.3842(5) 0.066(2) Uani 0.546(2) 1 d . . P A 1
H41A H 0.218806 0.517439 0.384350 0.098 Uiso 0.546(2) 1 calc R U P A 1
H41B H 0.135619 0.510459 0.333537 0.098 Uiso 0.546(2) 1 calc R U P A 1
H41C H 0.160716 0.463409 0.410893 0.098 Uiso 0.546(2) 1 calc R U P A 1
C36 C 0.0319(4) 0.5757(4) 0.0829(4) 0.0378(13) Uani 0.546(2) 1 d . . P A 1
H36A H 0.072731 0.569264 0.062060 0.057 Uiso 0.546(2) 1 calc R U P A 1
H36B H -0.014263 0.580644 0.043271 0.057 Uiso 0.546(2) 1 calc R U P A 1
H36C H 0.029589 0.526756 0.113074 0.057 Uiso 0.546(2) 1 calc R U P A 1
C54 C 0.2261(5) 0.8359(5) 0.1524(5) 0.0455(18) Uani 0.546(2) 1 d . . P A 1
H54A H 0.277941 0.851901 0.170371 0.068 Uiso 0.546(2) 1 calc R U P A 1
H54B H 0.202941 0.864460 0.105932 0.068 Uiso 0.546(2) 1 calc R U P A 1
H54C H 0.222220 0.775262 0.144904 0.068 Uiso 0.546(2) 1 calc R U P A 1
C34 C -0.0346(4) 0.6790(5) 0.1787(4) 0.0453(16) Uani 0.546(2) 1 d . . P A 1
H34A H -0.033660 0.631188 0.211100 0.068 Uiso 0.546(2) 1 calc R U P A 1
H34B H -0.080171 0.677906 0.138049 0.068 Uiso 0.546(2) 1 calc R U P A 1
H34C H -0.032153 0.731093 0.206419 0.068 Uiso 0.546(2) 1 calc R U P A 1
C30 C 0.1317(4) 0.9125(5) 0.4706(3) 0.0477(17) Uani 0.546(2) 1 d . . P A 1
H30A H 0.127071 0.957955 0.503405 0.072 Uiso 0.546(2) 1 calc R U P A 1
H30B H 0.182605 0.909518 0.469056 0.072 Uiso 0.546(2) 1 calc R U P A 1
H30C H 0.118283 0.859390 0.488799 0.072 Uiso 0.546(2) 1 calc R U P A 1
C50 C 0.3640(4) 0.7931(6) 0.3618(5) 0.061(2) Uani 0.546(2) 1 d . . P A 1
H50A H 0.390608 0.820272 0.330607 0.073 Uiso 0.546(2) 1 calc R U P A 1
H50B H 0.399244 0.759198 0.399583 0.073 Uiso 0.546(2) 1 calc R U P A 1
C28 C 0.0972(15) 1.0364(13) 0.3454(12) 0.041(3) Uani 0.546(2) 1 d . . P A 1
H28A H 0.068063 1.047519 0.294726 0.062 Uiso 0.546(2) 1 calc R U P A 1
H28B H 0.149364 1.034585 0.348527 0.062 Uiso 0.546(2) 1 calc R U P A 1
H28C H 0.088761 1.080993 0.377267 0.062 Uiso 0.546(2) 1 calc R U P A 1
C49 C 0.3325(4) 0.6659(5) 0.2953(5) 0.0536(19) Uani 0.546(2) 1 d . . P A 1
H49A H 0.354250 0.630568 0.338167 0.080 Uiso 0.546(2) 1 calc R U P A 1
H49B H 0.369787 0.679460 0.271159 0.080 Uiso 0.546(2) 1 calc R U P A 1
H49C H 0.291830 0.635900 0.260998 0.080 Uiso 0.546(2) 1 calc R U P A 1
C38 C 0.048(2) 0.6377(16) 0.3886(16) 0.044(3) Uani 0.546(2) 1 d . U P A 1
H38A H 0.031345 0.621762 0.336738 0.066 Uiso 0.546(2) 1 calc R U P A 1
H38B H 0.044113 0.698431 0.392971 0.066 Uiso 0.546(2) 1 calc R U P A 1
H38C H 0.017410 0.609881 0.414746 0.066 Uiso 0.546(2) 1 calc R U P A 1
C52 C 0.2740(8) 0.9461(10) 0.2938(6) 0.052(3) Uani 0.546(2) 1 d . U P A 1
H52A H 0.315951 0.927011 0.277454 0.062 Uiso 0.546(2) 1 calc R U P A 1
H52B H 0.283855 1.003608 0.313536 0.062 Uiso 0.546(2) 1 calc R U P A 1
C42 C 0.1651(6) 0.5747(7) 0.5296(5) 0.071(3) Uani 0.546(2) 1 d . . P A 1
H42A H 0.135716 0.525799 0.533907 0.107 Uiso 0.546(2) 1 calc R U P A 1
H42B H 0.153165 0.621458 0.557295 0.107 Uiso 0.546(2) 1 calc R U P A 1
H42C H 0.217398 0.561192 0.549319 0.107 Uiso 0.546(2) 1 calc R U P A 1
C29 C -0.0262(4) 0.9472(6) 0.3862(4) 0.054(2) Uani 0.546(2) 1 d . . P A 1
H29A H -0.062012 0.953384 0.337743 0.080 Uiso 0.546(2) 1 calc R U P A 1
H29B H -0.026975 0.997305 0.415524 0.080 Uiso 0.546(2) 1 calc R U P A 1
H29C H -0.038823 0.898122 0.410833 0.080 Uiso 0.546(2) 1 calc R U P A 1
C23 C 0.1988(4) 0.6443(4) 0.3515(4) 0.0300(14) Uani 0.454(2) 1 d . . P A 2
H23A H 0.182260 0.607718 0.307943 0.036 Uiso 0.454(2) 1 calc R U P A 2
H23B H 0.252556 0.636612 0.371731 0.036 Uiso 0.454(2) 1 calc R U P A 2
C40 C 0.053(3) 0.623(2) 0.401(2) 0.050(4) Uani 0.454(2) 1 d . U P A 2
H40A H 0.031562 0.574815 0.418961 0.074 Uiso 0.454(2) 1 calc R U P A 2
H40B H 0.030305 0.628429 0.347855 0.074 Uiso 0.454(2) 1 calc R U P A 2
H40C H 0.045017 0.673691 0.425581 0.074 Uiso 0.454(2) 1 calc R U P A 2
C43 C 0.3570(6) 0.7764(8) 0.4355(7) 0.081(4) Uani 0.454(2) 1 d . . P A 2
H43A H 0.328400 0.738879 0.457061 0.121 Uiso 0.454(2) 1 calc R U P A 2
H43B H 0.386938 0.813524 0.473499 0.121 Uiso 0.454(2) 1 calc R U P A 2
H43C H 0.389154 0.743222 0.414550 0.121 Uiso 0.454(2) 1 calc R U P A 2
C21 C 0.0654(4) 0.7867(4) 0.2309(4) 0.0272(13) Uani 0.454(2) 1 d . . P A 2
H21A H 0.031334 0.771228 0.259109 0.033 Uiso 0.454(2) 1 calc R U P A 2
H21B H 0.056979 0.846887 0.219275 0.033 Uiso 0.454(2) 1 calc R U P A 2
C44 C 0.3443(5) 0.8932(7) 0.3540(7) 0.064(3) Uani 0.454(2) 1 d . . P A 2
H44A H 0.368590 0.872911 0.318033 0.076 Uiso 0.454(2) 1 calc R U P A 2
H44B H 0.381601 0.920139 0.395124 0.076 Uiso 0.454(2) 1 calc R U P A 2
C19 C 0.1547(4) 0.8592(4) 0.4143(4) 0.0321(14) Uani 0.454(2) 1 d . . P A 2
H19A H 0.139688 0.817509 0.445495 0.039 Uiso 0.454(2) 1 calc R U P A 2
H19B H 0.202643 0.881673 0.443952 0.039 Uiso 0.454(2) 1 calc R U P A 2
C27 C 0.1000(15) 1.0208(15) 0.3300(14) 0.036(3) Uani 0.454(2) 1 d . . P A 2
H27A H 0.065695 1.067538 0.325560 0.054 Uiso 0.454(2) 1 calc R U P A 2
H27B H 0.089728 0.991814 0.282866 0.054 Uiso 0.454(2) 1 calc R U P A 2
H27C H 0.150426 1.042138 0.344274 0.054 Uiso 0.454(2) 1 calc R U P A 2
C33 C -0.0727(5) 0.7248(6) 0.1081(6) 0.055(3) Uani 0.454(2) 1 d . . P A 2
H33A H -0.093852 0.781032 0.105356 0.083 Uiso 0.454(2) 1 calc R U P A 2
H33B H -0.090458 0.690433 0.141843 0.083 Uiso 0.454(2) 1 calc R U P A 2
H33C H -0.087451 0.699237 0.059330 0.083 Uiso 0.454(2) 1 calc R U P A 2
C26 C 0.0990(4) 1.0100(4) 0.4869(4) 0.0342(15) Uani 0.454(2) 1 d . . P A 2
H26A H 0.088065 0.974911 0.524473 0.051 Uiso 0.454(2) 1 calc R U P A 2
H26B H 0.064783 1.057280 0.475497 0.051 Uiso 0.454(2) 1 calc R U P A 2
H26C H 0.149408 1.030983 0.505190 0.051 Uiso 0.454(2) 1 calc R U P A 2
C32 C 0.0659(5) 0.6217(6) 0.1479(5) 0.047(2) Uani 0.454(2) 1 d . . P A 2
H32A H 0.047071 0.594881 0.099827 0.070 Uiso 0.454(2) 1 calc R U P A 2
H32B H 0.049338 0.590394 0.184155 0.070 Uiso 0.454(2) 1 calc R U P A 2
H32C H 0.119697 0.622300 0.162401 0.070 Uiso 0.454(2) 1 calc R U P A 2
C46 C 0.2124(5) 0.9086(5) 0.1953(5) 0.0386(17) Uani 0.454(2) 1 d . . P A 2
H46A H 0.228236 0.961880 0.178251 0.046 Uiso 0.454(2) 1 calc R U P A 2
H46B H 0.160388 0.898521 0.167738 0.046 Uiso 0.454(2) 1 calc R U P A 2
C37 C 0.2010(5) 0.6401(5) 0.5117(4) 0.0413(18) Uani 0.454(2) 1 d . . P A 2
H37A H 0.174436 0.618516 0.544693 0.062 Uiso 0.454(2) 1 calc R U P A 2
H37B H 0.200897 0.701392 0.512845 0.062 Uiso 0.454(2) 1 calc R U P A 2
H37C H 0.251697 0.619715 0.527577 0.062 Uiso 0.454(2) 1 calc R U P A 2
C45 C 0.2855(9) 0.9532(11) 0.3191(8) 0.052(3) Uani 0.454(2) 1 d . U P A 2
H45A H 0.272241 0.985385 0.357595 0.062 Uiso 0.454(2) 1 calc R U P A 2
H45B H 0.303975 0.993115 0.289071 0.062 Uiso 0.454(2) 1 calc R U P A 2
C25 C -0.0083(4) 0.9058(5) 0.3705(4) 0.0350(15) Uani 0.454(2) 1 d . . P A 2
H25A H -0.017645 0.871745 0.409450 0.053 Uiso 0.454(2) 1 calc R U P A 2
H25B H -0.015367 0.871623 0.326377 0.053 Uiso 0.454(2) 1 calc R U P A 2
H25C H -0.042474 0.953169 0.359539 0.053 Uiso 0.454(2) 1 calc R U P A 2
C31 C 0.0583(8) 0.7868(8) 0.0677(6) 0.042(3) Uani 0.454(2) 1 d . . P A 2
H31A H 0.050407 0.847068 0.070585 0.063 Uiso 0.454(2) 1 calc R U P A 2
H31B H 0.028621 0.765719 0.019985 0.063 Uiso 0.454(2) 1 calc R U P A 2
H31C H 0.110351 0.776013 0.073564 0.063 Uiso 0.454(2) 1 calc R U P A 2
C47 C 0.2604(6) 0.8364(6) 0.1838(6) 0.041(2) Uani 0.454(2) 1 d . . P A 2
H47A H 0.249022 0.823201 0.130980 0.049 Uiso 0.454(2) 1 calc R U P A 2
H47B H 0.313017 0.851589 0.202673 0.049 Uiso 0.454(2) 1 calc R U P A 2
C48 C 0.2925(5) 0.6984(5) 0.2224(5) 0.0404(18) Uani 0.454(2) 1 d . . P A 2
H48A H 0.343458 0.716324 0.243874 0.061 Uiso 0.454(2) 1 calc R U P A 2
H48B H 0.285280 0.679904 0.171859 0.061 Uiso 0.454(2) 1 calc R U P A 2
H48C H 0.281684 0.651989 0.251177 0.061 Uiso 0.454(2) 1 calc R U P A 2
C39 C 0.1532(6) 0.4837(5) 0.4213(6) 0.050(2) Uani 0.454(2) 1 d . . P A 2
H39A H 0.203225 0.461348 0.438113 0.075 Uiso 0.454(2) 1 calc R U P A 2
H39B H 0.128731 0.463051 0.371781 0.075 Uiso 0.454(2) 1 calc R U P A 2
H39C H 0.125722 0.465399 0.454595 0.075 Uiso 0.454(2) 1 calc R U P A 2
Lu1 Lu 0.31431(2) 1.29796(2) 0.68451(2) 0.02289(5) Uani 1 1 d . . . . .
Si3 Si 0.33473(5) 1.11393(5) 0.57901(5) 0.03314(18) Uani 1 1 d . . . . .
Si2 Si 0.39864(6) 1.45572(6) 0.59037(5) 0.0363(2) Uani 1 1 d . . . . .
Si1 Si 0.47656(6) 1.22864(6) 0.84466(6) 0.0460(3) Uani 1 1 d . U . . .
O3 O 0.18693(13) 1.34071(16) 0.63581(14) 0.0387(5) Uani 1 1 d . . . . .
O2 O 0.28556(12) 1.42070(13) 0.74328(12) 0.0289(4) Uani 1 1 d . . . . .
O1 O 0.26142(14) 1.26921(14) 0.78684(13) 0.0343(5) Uani 1 1 d . . . . .
C15 C 0.29985(19) 1.4076(2) 0.82098(17) 0.0358(7) Uani 1 1 d . . . . .
H15A H 0.287560 1.459003 0.843770 0.043 Uiso 1 1 calc R U . . .
H15B H 0.352687 1.395704 0.843525 0.043 Uiso 1 1 calc R U . . .
C14 C 0.2549(2) 1.3355(2) 0.83518(19) 0.0373(7) Uani 1 1 d . . . . .
H14A H 0.273690 1.317199 0.886863 0.045 Uiso 1 1 calc R U . . .
H14B H 0.202899 1.352331 0.825212 0.045 Uiso 1 1 calc R U . . .
C5 C 0.4569(3) 1.2720(3) 0.9279(2) 0.0678(15) Uani 1 1 d . . . . .
H5A H 0.473355 1.330299 0.934974 0.102 Uiso 1 1 calc R U . . .
H5B H 0.482982 1.238988 0.970900 0.102 Uiso 1 1 calc R U . . .
H5C H 0.403959 1.269445 0.921339 0.102 Uiso 1 1 calc R U . . .
C12 C 0.3365(3) 0.9962(2) 0.5756(3) 0.0559(11) Uani 1 1 d . . . . .
H12A H 0.359281 0.974201 0.624995 0.084 Uiso 1 1 calc R U . . .
H12B H 0.365017 0.978287 0.543161 0.084 Uiso 1 1 calc R U . . .
H12C H 0.286236 0.974964 0.556934 0.084 Uiso 1 1 calc R U . . .
C16 C 0.2177(2) 1.4631(2) 0.7081(2) 0.0406(8) Uani 1 1 d . . . . .
H16A H 0.225075 1.501158 0.669960 0.049 Uiso 1 1 calc R U . . .
H16B H 0.203340 1.497565 0.744713 0.049 Uiso 1 1 calc R U . . .
C1 C 0.43469(18) 1.29281(19) 0.76331(19) 0.0325(7) Uani 1 1 d . . . . .
H1A H 0.465362 1.282122 0.730507 0.039 Uiso 1 1 calc R U . . .
H1B H 0.445500 1.351130 0.780544 0.039 Uiso 1 1 calc R U . . .
C11 C 0.2834(2) 1.1499(3) 0.4843(2) 0.0456(9) Uani 1 1 d . . . . .
H11A H 0.233170 1.128036 0.470904 0.068 Uiso 1 1 calc R U . . .
H11B H 0.308206 1.129390 0.449441 0.068 Uiso 1 1 calc R U . . .
H11C H 0.281997 1.211216 0.483010 0.068 Uiso 1 1 calc R U . . .
C3 C 0.29255(18) 1.1564(2) 0.64662(19) 0.0327(6) Uani 1 1 d . . . . .
H3A H 0.308809 1.121114 0.691047 0.039 Uiso 1 1 calc R U . . .
H3B H 0.238774 1.149061 0.626462 0.039 Uiso 1 1 calc R U . . .
C7 C 0.3915(3) 1.5358(3) 0.6597(2) 0.0552(11) Uani 1 1 d . . . . .
H7A H 0.342564 1.561195 0.644391 0.083 Uiso 1 1 calc R U . . .
H7B H 0.428726 1.579235 0.663413 0.083 Uiso 1 1 calc R U . . .
H7C H 0.399561 1.508818 0.707474 0.083 Uiso 1 1 calc R U . . .
C4 C 0.4424(3) 1.1174(2) 0.8333(3) 0.0629(13) Uani 1 1 d . . . . .
H4A H 0.389318 1.116766 0.825765 0.094 Uiso 1 1 calc R U . . .
H4B H 0.467091 1.085307 0.877407 0.094 Uiso 1 1 calc R U . . .
H4C H 0.453159 1.092249 0.790796 0.094 Uiso 1 1 calc R U . . .
C18 C 0.1335(3) 1.2949(3) 0.5817(3) 0.0715(16) Uani 1 1 d . . . . .
H18A H 0.158166 1.256534 0.556645 0.107 Uiso 1 1 calc R U . . .
H18B H 0.102601 1.333770 0.546070 0.107 Uiso 1 1 calc R U . . .
H18C H 0.102849 1.262799 0.605225 0.107 Uiso 1 1 calc R U . . .
C9 C 0.3873(3) 1.5140(3) 0.5019(2) 0.0538(10) Uani 1 1 d . . . . .
H9A H 0.396815 1.475919 0.465513 0.081 Uiso 1 1 calc R U . . .
H9B H 0.422153 1.560638 0.510500 0.081 Uiso 1 1 calc R U . . .
H9C H 0.337106 1.535597 0.483739 0.081 Uiso 1 1 calc R U . . .
C17 C 0.1571(2) 1.4029(3) 0.6736(2) 0.0499(9) Uani 1 1 d . . . . .
H17A H 0.138910 1.376173 0.711679 0.060 Uiso 1 1 calc R U . . .
H17B H 0.115719 1.432475 0.638747 0.060 Uiso 1 1 calc R U . . .
C10 C 0.4338(2) 1.1470(2) 0.6007(2) 0.0409(8) Uani 1 1 d . . . . .
H10A H 0.436585 1.208163 0.598688 0.061 Uiso 1 1 calc R U . . .
H10B H 0.455386 1.122447 0.564838 0.061 Uiso 1 1 calc R U . . .
H10C H 0.460944 1.127702 0.649964 0.061 Uiso 1 1 calc R U . . .
C2 C 0.33227(18) 1.3706(2) 0.58364(17) 0.0311(6) Uani 1 1 d . . . . .
H2A H 0.344271 1.327581 0.551670 0.037 Uiso 1 1 calc R U . . .
H2B H 0.283753 1.393623 0.556173 0.037 Uiso 1 1 calc R U . . .
C13 C 0.2136(3) 1.2009(2) 0.7890(3) 0.0514(11) Uani 1 1 d . . . . .
H13A H 0.162682 1.220679 0.774844 0.077 Uiso 1 1 calc R U . . .
H13B H 0.226514 1.178028 0.838808 0.077 Uiso 1 1 calc R U . . .
H13C H 0.218857 1.157222 0.754935 0.077 Uiso 1 1 calc R U . . .
C8 C 0.4952(2) 1.4145(3) 0.6196(2) 0.0562(11) Uani 1 1 d . . . . .
H8A H 0.504523 1.385907 0.666849 0.084 Uiso 1 1 calc R U . . .
H8B H 0.529702 1.461044 0.624384 0.084 Uiso 1 1 calc R U . . .
H8C H 0.501661 1.374944 0.582781 0.084 Uiso 1 1 calc R U . . .
C6 C 0.5792(3) 1.2207(3) 0.8654(4) 0.086(2) Uani 1 1 d . . . . .
H6A H 0.591057 1.190021 0.825969 0.129 Uiso 1 1 calc R U . . .
H6B H 0.599595 1.191050 0.911856 0.129 Uiso 1 1 calc R U . . .
H6C H 0.600330 1.277031 0.869173 0.129 Uiso 1 1 calc R U . . .

loop_
_atom_site_aniso_label
_atom_site_aniso_U_11
_atom_site_aniso_U_22
_atom_site_aniso_U_33
_atom_site_aniso_U_23
_atom_site_aniso_U_13
_atom_site_aniso_U_12
Lu2 0.02299(9) 0.04042(10) 0.04216(11) 0.01332(7) 0.01097(7) 0.00848(6)
Si7 0.0283(8) 0.0293(12) 0.0279(7) -0.0034(6) 0.0066(6) -0.0050(7)
Si9 0.048(3) 0.0404(13) 0.0529(17) 0.0184(11) 0.0241(18) 0.018(2)
Si5 0.0307(12) 0.0312(11) 0.0265(12) 0.0004(9) 0.0081(9) 0.0091(9)
Si6 0.0281(9) 0.0256(11) 0.0288(9) -0.0060(7) 0.0074(7) 0.0004(7)
Si8 0.0204(18) 0.0283(14) 0.054(3) 0.0129(16) 0.0138(15) 0.0031(14)
Si4 0.0289(14) 0.0236(11) 0.0258(14) 0.0010(10) 0.0115(11) 0.0046(9)
O4 0.021(2) 0.051(3) 0.058(3) -0.012(2) 0.0049(19) 0.0047(19)
O6 0.035(2) 0.037(3) 0.049(3) -0.010(2) 0.015(2) -0.002(2)
O5 0.038(2) 0.039(2) 0.053(3) -0.012(2) 0.010(2) -0.0150(19)
O7 0.034(4) 0.052(4) 0.056(5) -0.013(3) -0.004(3) 0.004(3)
O9 0.040(3) 0.026(2) 0.046(3) 0.001(2) 0.025(2) 0.001(2)
O8 0.027(3) 0.037(3) 0.037(3) 0.008(2) 0.008(2) 0.005(2)
C24 0.046(4) 0.047(4) 0.033(3) 0.003(3) 0.005(3) 0.017(3)
C53 0.054(5) 0.030(4) 0.072(6) -0.015(4) 0.030(4) -0.010(3)
C35 0.044(5) 0.038(5) 0.038(5) 0.010(3) 0.001(4) -0.001(3)
C22 0.032(3) 0.037(3) 0.030(3) 0.002(2) 0.006(2) 0.005(2)
C51 0.042(5) 0.070(7) 0.051(5) -0.014(5) 0.000(4) -0.010(4)
C20 0.025(3) 0.024(2) 0.035(3) -0.004(2) 0.004(2) 0.005(2)
C41 0.105(8) 0.035(4) 0.069(5) 0.005(4) 0.045(6) 0.009(4)
C36 0.043(3) 0.034(3) 0.038(3) -0.009(2) 0.015(3) -0.010(3)
C54 0.054(5) 0.043(4) 0.052(5) 0.000(4) 0.034(4) -0.003(4)
C34 0.031(3) 0.060(4) 0.045(4) -0.021(3) 0.012(3) -0.016(3)
C30 0.048(4) 0.062(4) 0.029(3) -0.001(3) 0.006(3) 0.011(3)
C50 0.026(3) 0.083(6) 0.068(5) -0.017(4) 0.004(3) -0.007(3)
C28 0.058(7) 0.016(6) 0.052(10) -0.003(4) 0.018(6) 0.007(5)
C49 0.033(3) 0.050(4) 0.074(5) 0.000(4) 0.011(3) 0.016(3)
C38 0.048(5) 0.036(8) 0.046(9) 0.023(5) 0.011(6) 0.014(6)
C52 0.060(6) 0.048(5) 0.048(5) -0.008(5) 0.019(5) -0.023(4)
C42 0.088(7) 0.085(7) 0.049(4) 0.025(4) 0.033(5) 0.036(6)
C29 0.034(4) 0.076(6) 0.054(5) -0.012(4) 0.018(3) 0.015(4)
C23 0.036(3) 0.028(3) 0.026(3) 0.004(2) 0.009(3) 0.009(3)
C40 0.054(7) 0.042(10) 0.050(11) 0.023(7) 0.011(8) 0.013(8)
C43 0.053(6) 0.066(7) 0.084(8) 0.020(6) -0.039(6) -0.012(5)
C21 0.027(3) 0.031(3) 0.023(3) 0.001(2) 0.007(2) 0.003(2)
C44 0.036(5) 0.067(7) 0.082(8) -0.015(6) 0.007(5) -0.011(4)
C19 0.036(4) 0.026(3) 0.029(3) 0.000(3) 0.002(3) 0.001(3)
C27 0.040(5) 0.026(10) 0.045(10) 0.000(6) 0.019(6) 0.011(6)
C33 0.032(4) 0.053(5) 0.075(6) -0.029(5) 0.006(4) -0.007(4)
C26 0.039(4) 0.029(3) 0.037(4) -0.006(3) 0.016(3) 0.003(3)
C32 0.056(5) 0.029(4) 0.055(5) -0.005(4) 0.015(4) 0.010(4)
C46 0.043(4) 0.023(4) 0.054(5) 0.008(4) 0.020(4) -0.004(3)
C37 0.053(5) 0.041(4) 0.033(4) 0.006(3) 0.018(3) 0.015(3)
C45 0.050(6) 0.037(5) 0.071(8) -0.013(6) 0.021(6) -0.011(4)
C25 0.038(4) 0.041(4) 0.029(3) -0.006(3) 0.014(3) 0.008(3)
C31 0.054(7) 0.050(7) 0.022(4) 0.001(4) 0.011(4) 0.005(5)
C47 0.049(6) 0.033(4) 0.046(5) 0.005(4) 0.022(4) -0.003(4)
C48 0.044(4) 0.032(4) 0.054(5) 0.000(3) 0.027(4) 0.004(3)
C39 0.059(5) 0.024(4) 0.077(6) 0.007(4) 0.036(5) 0.004(3)
Lu1 0.02161(8) 0.02238(8) 0.02601(8) -0.00102(5) 0.00909(6) -0.00167(5)
Si3 0.0339(4) 0.0267(4) 0.0425(5) -0.0074(3) 0.0171(4) -0.0072(3)
Si2 0.0459(5) 0.0352(5) 0.0340(4) -0.0054(4) 0.0214(4) -0.0148(4)
Si1 0.0335(5) 0.0285(4) 0.0602(6) 0.0147(4) -0.0104(4) -0.0057(4)
O3 0.0287(11) 0.0439(13) 0.0407(13) -0.0070(10) 0.0060(10) 0.0012(10)
O2 0.0289(10) 0.0266(10) 0.0314(11) 0.0005(8) 0.0091(9) -0.0003(8)
O1 0.0416(13) 0.0294(11) 0.0369(12) 0.0022(9) 0.0192(10) -0.0033(9)
C15 0.0379(17) 0.0418(18) 0.0282(15) -0.0076(13) 0.0108(13) -0.0064(14)
C14 0.0427(18) 0.0418(18) 0.0316(16) -0.0026(14) 0.0174(14) -0.0042(15)
C5 0.084(4) 0.053(3) 0.043(2) 0.0152(19) -0.019(2) -0.010(2)
C12 0.062(3) 0.0310(18) 0.088(3) -0.0158(19) 0.043(2) -0.0094(17)
C16 0.0386(18) 0.0290(16) 0.051(2) 0.0007(14) 0.0082(15) 0.0079(14)
C1 0.0287(16) 0.0271(15) 0.0384(17) 0.0021(12) 0.0044(13) -0.0026(11)
C11 0.044(2) 0.054(2) 0.0400(19) -0.0132(16) 0.0146(16) -0.0106(17)
C3 0.0318(15) 0.0292(15) 0.0388(16) -0.0029(13) 0.0129(13) -0.0084(12)
C7 0.070(3) 0.045(2) 0.059(2) -0.0206(19) 0.033(2) -0.024(2)
C4 0.063(3) 0.0306(19) 0.081(3) 0.016(2) -0.001(2) -0.0129(18)
C18 0.043(2) 0.075(3) 0.077(3) -0.031(3) -0.013(2) 0.005(2)
C9 0.069(3) 0.051(2) 0.047(2) 0.0074(18) 0.026(2) -0.020(2)
C17 0.041(2) 0.046(2) 0.060(2) -0.0038(18) 0.0105(18) 0.0066(16)
C10 0.0364(18) 0.0396(18) 0.049(2) -0.0028(15) 0.0170(15) -0.0049(14)
C2 0.0352(16) 0.0297(15) 0.0293(14) -0.0005(12) 0.0110(12) -0.0048(12)
C13 0.068(3) 0.0333(18) 0.069(3) 0.0036(17) 0.045(2) -0.0092(17)
C8 0.043(2) 0.085(3) 0.048(2) -0.002(2) 0.0243(18) -0.020(2)
C6 0.037(2) 0.057(3) 0.137(6) 0.044(3) -0.017(3) -0.001(2)

loop_
_atom_type_symbol
_atom_type_description
_atom_type_scat_dispersion_real
_atom_type_scat_dispersion_imag
_atom_type_scat_source
C C 0.0181 0.0091 'International Tables Vol C Tables 4.2.6.8 and 6.1.1.4'
H H 0.0000 0.0000 'International Tables Vol C Tables 4.2.6.8 and 6.1.1.4'
Lu Lu -6.6179 4.6937 'International Tables Vol C Tables 4.2.6.8 and 6.1.1.4'
O O 0.0492 0.0322 'International Tables Vol C Tables 4.2.6.8 and 6.1.1.4'
Si Si 0.2541 0.3302 'International Tables Vol C Tables 4.2.6.8 and 6.1.1.4'

loop_
_exptl_crystal_face_index_h
_exptl_crystal_face_index_k
_exptl_crystal_face_index_l
_exptl_crystal_face_perp_dist
-12 -3 3 0.0554
-10 6 3 0.0677
-5 -9 1 0.0567
12 1 -3 0.1130
12 -3 -3 0.1095
0 10 0 0.0917
-10 3 -4 0.0480
-9 -3 -5 0.0433
-2 -10 -3 0.0673
3 -3 10 0.0772
0 5 10 0.0732
-2 0 -11 0.1017
4 -9 4 0.0779
0 -5 -10 0.0924
-3 6 -8 0.0975
-8 -4 11 0.0617
-2 -9 5 0.0614
-7 7 7 0.0732
9 1 6 0.0696
8 -6 3 0.0840

loop_
_geom_angle_atom_site_label_1
_geom_angle_atom_site_label_2
_geom_angle_atom_site_label_3
_geom_angle
_geom_angle_site_symmetry_1
_geom_angle_site_symmetry_3
_geom_angle_publ_flag
O4 Lu2 O6 81.67(17) . . ?
O4 Lu2 C22 88.95(18) . . ?
O6 Lu2 C22 81.57(18) . . ?
O5 Lu2 O4 66.94(17) . . ?
O5 Lu2 O6 68.55(17) . . ?
O5 Lu2 C24 103.1(2) . . ?
O5 Lu2 C22 143.47(19) . . ?
O9 Lu2 O7 75.8(2) . . ?
O9 Lu2 O8 65.25(17) . . ?
O9 Lu2 C19 149.0(2) . . ?
O8 Lu2 O7 63.5(2) . . ?
O8 Lu2 C19 86.6(2) . . ?
C24 Lu2 O4 84.6(2) . . ?
C24 Lu2 O6 165.9(2) . . ?
C24 Lu2 C22 101.3(2) . . ?
C20 Lu2 O4 164.88(18) . . ?
C20 Lu2 O6 91.51(18) . . ?
C20 Lu2 O5 98.03(19) . . ?
C20 Lu2 C24 101.1(2) . . ?
C20 Lu2 C22 103.45(19) . . ?
C23 Lu2 O7 93.1(3) . . ?
C23 Lu2 O9 94.8(2) . . ?
C23 Lu2 O8 151.7(2) . . ?
C23 Lu2 C19 105.9(2) . . ?
C21 Lu2 O7 158.2(3) . . ?
C21 Lu2 O9 96.7(2) . . ?
C21 Lu2 O8 94.7(2) . . ?
C21 Lu2 C23 108.0(3) . . ?
C21 Lu2 C19 98.4(2) . . ?
C19 Lu2 O7 80.2(2) . . ?
C35 Si7 C36 108.5(4) . . ?
C35 Si7 C34 107.0(5) . . ?
C22 Si7 C35 111.4(4) . . ?
C22 Si7 C36 111.9(3) . . ?
C22 Si7 C34 112.0(3) . . ?
C34 Si7 C36 105.9(3) . . ?
C24 Si9 C42 109.8(6) . . ?
C41 Si9 C24 111.7(5) . . ?
C41 Si9 C38 112.8(12) . . ?
C41 Si9 C42 104.5(6) . . ?
C38 Si9 C24 105.9(10) . . ?
C38 Si9 C42 112.3(10) . . ?
C20 Si5 C30 111.4(3) . . ?
C20 Si5 C28 111.2(5) . . ?
C20 Si5 C29 113.6(4) . . ?
C30 Si5 C29 106.0(4) . . ?
C28 Si5 C30 106.9(8) . . ?
C28 Si5 C29 107.3(8) . . ?
C21 Si6 C33 113.8(4) . . ?
C21 Si6 C32 111.7(4) . . ?
C21 Si6 C31 111.8(5) . . ?
C32 Si6 C33 106.3(4) . . ?
C31 Si6 C33 105.2(6) . . ?
C31 Si6 C32 107.6(5) . . ?
C23 Si8 C40 116.8(11) . . ?
C23 Si8 C39 112.1(6) . . ?
C40 Si8 C39 96.5(11) . . ?
C37 Si8 C23 114.1(5) . . ?
C37 Si8 C40 107.5(15) . . ?
C37 Si8 C39 108.1(7) . . ?
C19 Si4 C27 111.0(7) . . ?
C19 Si4 C26 113.7(4) . . ?
C19 Si4 C25 110.7(4) . . ?
C27 Si4 C26 106.2(6) . . ?
C27 Si4 C25 107.6(9) . . ?
C25 Si4 C26 107.3(4) . . ?
C50 O4 Lu2 118.0(4) . . ?
C49 O4 Lu2 128.9(4) . . ?
C49 O4 C50 112.1(6) . . ?
C53 O6 Lu2 104.7(5) . . ?
C53 O6 C54 114.4(6) . . ?
C54 O6 Lu2 127.8(5) . . ?
C51 O5 Lu2 108.3(5) . . ?
C51 O5 C52 113.1(8) . . ?
C52 O5 Lu2 120.1(5) . . ?
C43 O7 Lu2 123.5(7) . . ?
C43 O7 C44 114.8(9) . . ?
C44 O7 Lu2 120.5(6) . . ?
C47 O9 Lu2 122.2(5) . . ?
C48 O9 Lu2 122.9(4) . . ?
C48 O9 C47 111.5(6) . . ?
C46 O8 Lu2 108.6(4) . . ?
C45 O8 Lu2 120.7(8) . . ?
C45 O8 C46 117.5(9) . . ?
Lu2 C24 H24A 106.4 . . ?
Lu2 C24 H24B 106.4 . . ?
Si9 C24 Lu2 123.6(4) . . ?
Si9 C24 H24A 106.4 . . ?
Si9 C24 H24B 106.4 . . ?
H24A C24 H24B 106.5 . . ?
O6 C53 H53A 109.6 . . ?
O6 C53 H53B 109.6 . . ?
O6 C53 C52 110.4(9) . . ?
H53A C53 H53B 108.1 . . ?
C52 C53 H53A 109.6 . . ?
C52 C53 H53B 109.6 . . ?
Si7 C35 H35A 109.5 . . ?
Si7 C35 H35B 109.5 . . ?
Si7 C35 H35C 109.5 . . ?
H35A C35 H35B 109.5 . . ?
H35A C35 H35C 109.5 . . ?
H35B C35 H35C 109.5 . . ?
Lu2 C22 H22A 105.9 . . ?
Lu2 C22 H22B 105.9 . . ?
Si7 C22 Lu2 125.5(3) . . ?
Si7 C22 H22A 105.9 . . ?
Si7 C22 H22B 105.9 . . ?
H22A C22 H22B 106.3 . . ?
O5 C51 H51A 109.2 . . ?
O5 C51 H51B 109.2 . . ?
O5 C51 C50 111.9(8) . . ?
H51A C51 H51B 107.9 . . ?
C50 C51 H51A 109.2 . . ?
C50 C51 H51B 109.2 . . ?
Lu2 C20 H20A 106.0 . . ?
Lu2 C20 H20B 106.0 . . ?
Si5 C20 Lu2 125.3(3) . . ?
Si5 C20 H20A 106.0 . . ?
Si5 C20 H20B 106.0 . . ?
H20A C20 H20B 106.3 . . ?
Si9 C41 H41A 109.5 . . ?
Si9 C41 H41B 109.5 . . ?
Si9 C41 H41C 109.5 . . ?
H41A C41 H41B 109.5 . . ?
H41A C41 H41C 109.5 . . ?
H41B C41 H41C 109.5 . . ?
Si7 C36 H36A 109.5 . . ?
Si7 C36 H36B 109.5 . . ?
Si7 C36 H36C 109.5 . . ?
H36A C36 H36B 109.5 . . ?
H36A C36 H36C 109.5 . . ?
H36B C36 H36C 109.5 . . ?
O6 C54 H54A 109.5 . . ?
O6 C54 H54B 109.5 . . ?
O6 C54 H54C 109.5 . . ?
H54A C54 H54B 109.5 . . ?
H54A C54 H54C 109.5 . . ?
H54B C54 H54C 109.5 . . ?
Si7 C34 H34A 109.5 . . ?
Si7 C34 H34B 109.5 . . ?
Si7 C34 H34C 109.5 . . ?
H34A C34 H34B 109.5 . . ?
H34A C34 H34C 109.5 . . ?
H34B C34 H34C 109.5 . . ?
Si5 C30 H30A 109.5 . . ?
Si5 C30 H30B 109.5 . . ?
Si5 C30 H30C 109.5 . . ?
H30A C30 H30B 109.5 . . ?
H30A C30 H30C 109.5 . . ?
H30B C30 H30C 109.5 . . ?
O4 C50 C51 106.0(6) . . ?
O4 C50 H50A 110.5 . . ?
O4 C50 H50B 110.5 . . ?
C51 C50 H50A 110.5 . . ?
C51 C50 H50B 110.5 . . ?
H50A C50 H50B 108.7 . . ?
Si5 C28 H28A 109.5 . . ?
Si5 C28 H28B 109.5 . . ?
Si5 C28 H28C 109.5 . . ?
H28A C28 H28B 109.5 . . ?
H28A C28 H28C 109.5 . . ?
H28B C28 H28C 109.5 . . ?
O4 C49 H49A 109.5 . . ?
O4 C49 H49B 109.5 . . ?
O4 C49 H49C 109.5 . . ?
H49A C49 H49B 109.5 . . ?
H49A C49 H49C 109.5 . . ?
H49B C49 H49C 109.5 . . ?
Si9 C38 H38A 109.5 . . ?
Si9 C38 H38B 109.5 . . ?
Si9 C38 H38C 109.5 . . ?
H38A C38 H38B 109.5 . . ?
H38A C38 H38C 109.5 . . ?
H38B C38 H38C 109.5 . . ?
O5 C52 C53 103.9(10) . . ?
O5 C52 H52A 111.0 . . ?
O5 C52 H52B 111.0 . . ?
C53 C52 H52A 111.0 . . ?
C53 C52 H52B 111.0 . . ?
H52A C52 H52B 109.0 . . ?
Si9 C42 H42A 109.5 . . ?
Si9 C42 H42B 109.5 . . ?
Si9 C42 H42C 109.5 . . ?
H42A C42 H42B 109.5 . . ?
H42A C42 H42C 109.5 . . ?
H42B C42 H42C 109.5 . . ?
Si5 C29 H29A 109.5 . . ?
Si5 C29 H29B 109.5 . . ?
Si5 C29 H29C 109.5 . . ?
H29A C29 H29B 109.5 . . ?
H29A C29 H29C 109.5 . . ?
H29B C29 H29C 109.5 . . ?
Lu2 C23 H23A 107.3 . . ?
Lu2 C23 H23B 107.3 . . ?
Si8 C23 Lu2 120.0(4) . . ?
Si8 C23 H23A 107.3 . . ?
Si8 C23 H23B 107.3 . . ?
H23A C23 H23B 106.9 . . ?
Si8 C40 H40A 109.5 . . ?
Si8 C40 H40B 109.5 . . ?
Si8 C40 H40C 109.5 . . ?
H40A C40 H40B 109.5 . . ?
H40A C40 H40C 109.5 . . ?
H40B C40 H40C 109.5 . . ?
O7 C43 H43A 109.5 . . ?
O7 C43 H43B 109.5 . . ?
O7 C43 H43C 109.5 . . ?
H43A C43 H43B 109.5 . . ?
H43A C43 H43C 109.5 . . ?
H43B C43 H43C 109.5 . . ?
Lu2 C21 H21A 105.4 . . ?
Lu2 C21 H21B 105.4 . . ?
Si6 C21 Lu2 127.8(3) . . ?
Si6 C21 H21A 105.4 . . ?
Si6 C21 H21B 105.4 . . ?
H21A C21 H21B 106.0 . . ?
O7 C44 H44A 110.3 . . ?
O7 C44 H44B 110.3 . . ?
O7 C44 C45 106.9(10) . . ?
H44A C44 H44B 108.6 . . ?
C45 C44 H44A 110.3 . . ?
C45 C44 H44B 110.3 . . ?
Lu2 C19 H19A 106.3 . . ?
Lu2 C19 H19B 106.3 . . ?
Si4 C19 Lu2 124.1(3) . . ?
Si4 C19 H19A 106.3 . . ?
Si4 C19 H19B 106.3 . . ?
H19A C19 H19B 106.4 . . ?
Si4 C27 H27A 109.5 . . ?
Si4 C27 H27B 109.5 . . ?
Si4 C27 H27C 109.5 . . ?
H27A C27 H27B 109.5 . . ?
H27A C27 H27C 109.5 . . ?
H27B C27 H27C 109.5 . . ?
Si6 C33 H33A 109.5 . . ?
Si6 C33 H33B 109.5 . . ?
Si6 C33 H33C 109.5 . . ?
H33A C33 H33B 109.5 . . ?
H33A C33 H33C 109.5 . . ?
H33B C33 H33C 109.5 . . ?
Si4 C26 H26A 109.5 . . ?
Si4 C26 H26B 109.5 . . ?
Si4 C26 H26C 109.5 . . ?
H26A C26 H26B 109.5 . . ?
H26A C26 H26C 109.5 . . ?
H26B C26 H26C 109.5 . . ?
Si6 C32 H32A 109.5 . . ?
Si6 C32 H32B 109.5 . . ?
Si6 C32 H32C 109.5 . . ?
H32A C32 H32B 109.5 . . ?
H32A C32 H32C 109.5 . . ?
H32B C32 H32C 109.5 . . ?
O8 C46 H46A 110.4 . . ?
O8 C46 H46B 110.4 . . ?
O8 C46 C47 106.6(7) . . ?
H46A C46 H46B 108.6 . . ?
C47 C46 H46A 110.4 . . ?
C47 C46 H46B 110.4 . . ?
Si8 C37 H37A 109.5 . . ?
Si8 C37 H37B 109.5 . . ?
Si8 C37 H37C 109.5 . . ?
H37A C37 H37B 109.5 . . ?
H37A C37 H37C 109.5 . . ?
H37B C37 H37C 109.5 . . ?
O8 C45 C44 112.1(12) . . ?
O8 C45 H45A 109.2 . . ?
O8 C45 H45B 109.2 . . ?
C44 C45 H45A 109.2 . . ?
C44 C45 H45B 109.2 . . ?
H45A C45 H45B 107.9 . . ?
Si4 C25 H25A 109.5 . . ?
Si4 C25 H25B 109.5 . . ?
Si4 C25 H25C 109.5 . . ?
H25A C25 H25B 109.5 . . ?
H25A C25 H25C 109.5 . . ?
H25B C25 H25C 109.5 . . ?
Si6 C31 H31A 109.5 . . ?
Si6 C31 H31B 109.5 . . ?
Si6 C31 H31C 109.5 . . ?
H31A C31 H31B 109.5 . . ?
H31A C31 H31C 109.5 . . ?
H31B C31 H31C 109.5 . . ?
O9 C47 C46 107.1(7) . . ?
O9 C47 H47A 110.3 . . ?
O9 C47 H47B 110.3 . . ?
C46 C47 H47A 110.3 . . ?
C46 C47 H47B 110.3 . . ?
H47A C47 H47B 108.6 . . ?
O9 C48 H48A 109.5 . . ?
O9 C48 H48B 109.5 . . ?
O9 C48 H48C 109.5 . . ?
H48A C48 H48B 109.5 . . ?
H48A C48 H48C 109.5 . . ?
H48B C48 H48C 109.5 . . ?
Si8 C39 H39A 109.5 . . ?
Si8 C39 H39B 109.5 . . ?
Si8 C39 H39C 109.5 . . ?
H39A C39 H39B 109.5 . . ?
H39A C39 H39C 109.5 . . ?
H39B C39 H39C 109.5 . . ?
O3 Lu1 O1 76.23(8) . . ?
O2 Lu1 O3 66.98(8) . . ?
O2 Lu1 O1 65.37(7) . . ?
C1 Lu1 O3 159.11(10) . . ?
C1 Lu1 O2 92.50(10) . . ?
C1 Lu1 O1 92.05(11) . . ?
C1 Lu1 C3 102.25(11) . . ?
C1 Lu1 C2 101.02(12) . . ?
C3 Lu1 O3 94.95(10) . . ?
C3 Lu1 O2 151.29(9) . . ?
C3 Lu1 O1 89.35(9) . . ?
C2 Lu1 O3 85.32(10) . . ?
C2 Lu1 O2 95.05(9) . . ?
C2 Lu1 O1 157.07(10) . . ?
C2 Lu1 C3 105.92(11) . . ?
C12 Si3 C10 105.11(19) . . ?
C11 Si3 C12 106.4(2) . . ?
C11 Si3 C10 109.25(18) . . ?
C3 Si3 C12 114.14(18) . . ?
C3 Si3 C11 110.60(17) . . ?
C3 Si3 C10 111.01(16) . . ?
C7 Si2 C9 106.4(2) . . ?
C7 Si2 C8 107.4(2) . . ?
C2 Si2 C7 111.31(17) . . ?
C2 Si2 C9 114.14(17) . . ?
C2 Si2 C8 110.79(19) . . ?
C8 Si2 C9 106.4(2) . . ?
C5 Si1 C4 107.4(2) . . ?
C5 Si1 C6 107.6(3) . . ?
C1 Si1 C5 111.46(19) . . ?
C1 Si1 C4 112.37(19) . . ?
C1 Si1 C6 112.4(2) . . ?
C6 Si1 C4 105.3(2) . . ?
C18 O3 Lu1 123.7(3) . . ?
C18 O3 C17 114.6(3) . . ?
C17 O3 Lu1 120.0(2) . . ?
C15 O2 Lu1 111.23(18) . . ?
C16 O2 Lu1 117.65(19) . . ?
C16 O2 C15 114.8(3) . . ?
C14 O1 Lu1 120.01(18) . . ?
C13 O1 Lu1 124.9(2) . . ?
C13 O1 C14 111.6(3) . . ?
O2 C15 H15A 109.5 . . ?
O2 C15 H15B 109.5 . . ?
O2 C15 C14 110.6(3) . . ?
H15A C15 H15B 108.1 . . ?
C14 C15 H15A 109.5 . . ?
C14 C15 H15B 109.5 . . ?
O1 C14 C15 106.7(3) . . ?
O1 C14 H14A 110.4 . . ?
O1 C14 H14B 110.4 . . ?
C15 C14 H14A 110.4 . . ?
C15 C14 H14B 110.4 . . ?
H14A C14 H14B 108.6 . . ?
Si1 C5 H5A 109.5 . . ?
Si1 C5 H5B 109.5 . . ?
Si1 C5 H5C 109.5 . . ?
H5A C5 H5B 109.5 . . ?
H5A C5 H5C 109.5 . . ?
H5B C5 H5C 109.5 . . ?
Si3 C12 H12A 109.5 . . ?
Si3 C12 H12B 109.5 . . ?
Si3 C12 H12C 109.5 . . ?
H12A C12 H12B 109.5 . . ?
H12A C12 H12C 109.5 . . ?
H12B C12 H12C 109.5 . . ?
O2 C16 H16A 109.2 . . ?
O2 C16 H16B 109.2 . . ?
O2 C16 C17 111.8(3) . . ?
H16A C16 H16B 107.9 . . ?
C17 C16 H16A 109.2 . . ?
C17 C16 H16B 109.2 . . ?
Lu1 C1 H1A 104.4 . . ?
Lu1 C1 H1B 104.4 . . ?
Si1 C1 Lu1 131.41(17) . . ?
Si1 C1 H1A 104.4 . . ?
Si1 C1 H1B 104.4 . . ?
H1A C1 H1B 105.6 . . ?
Si3 C11 H11A 109.5 . . ?
Si3 C11 H11B 109.5 . . ?
Si3 C11 H11C 109.5 . . ?
H11A C11 H11B 109.5 . . ?
H11A C11 H11C 109.5 . . ?
H11B C11 H11C 109.5 . . ?
Lu1 C3 H3A 107.4 . . ?
Lu1 C3 H3B 107.4 . . ?
Si3 C3 Lu1 119.49(15) . . ?
Si3 C3 H3A 107.4 . . ?
Si3 C3 H3B 107.4 . . ?
H3A C3 H3B 107.0 . . ?
Si2 C7 H7A 109.5 . . ?
Si2 C7 H7B 109.5 . . ?
Si2 C7 H7C 109.5 . . ?
H7A C7 H7B 109.5 . . ?
H7A C7 H7C 109.5 . . ?
H7B C7 H7C 109.5 . . ?
Si1 C4 H4A 109.5 . . ?
Si1 C4 H4B 109.5 . . ?
Si1 C4 H4C 109.5 . . ?
H4A C4 H4B 109.5 . . ?
H4A C4 H4C 109.5 . . ?
H4B C4 H4C 109.5 . . ?
O3 C18 H18A 109.5 . . ?
O3 C18 H18B 109.5 . . ?
O3 C18 H18C 109.5 . . ?
H18A C18 H18B 109.5 . . ?
H18A C18 H18C 109.5 . . ?
H18B C18 H18C 109.5 . . ?
Si2 C9 H9A 109.5 . . ?
Si2 C9 H9B 109.5 . . ?
Si2 C9 H9C 109.5 . . ?
H9A C9 H9B 109.5 . . ?
H9A C9 H9C 109.5 . . ?
H9B C9 H9C 109.5 . . ?
O3 C17 C16 107.3(3) . . ?
O3 C17 H17A 110.3 . . ?
O3 C17 H17B 110.3 . . ?
C16 C17 H17A 110.3 . . ?
C16 C17 H17B 110.3 . . ?
H17A C17 H17B 108.5 . . ?
Si3 C10 H10A 109.5 . . ?
Si3 C10 H10B 109.5 . . ?
Si3 C10 H10C 109.5 . . ?
H10A C10 H10B 109.5 . . ?
H10A C10 H10C 109.5 . . ?
H10B C10 H10C 109.5 . . ?
Lu1 C2 H2A 106.1 . . ?
Lu1 C2 H2B 106.1 . . ?
Si2 C2 Lu1 124.77(16) . . ?
Si2 C2 H2A 106.1 . . ?
Si2 C2 H2B 106.1 . . ?
H2A C2 H2B 106.3 . . ?
O1 C13 H13A 109.5 . . ?
O1 C13 H13B 109.5 . . ?
O1 C13 H13C 109.5 . . ?
H13A C13 H13B 109.5 . . ?
H13A C13 H13C 109.5 . . ?
H13B C13 H13C 109.5 . . ?
Si2 C8 H8A 109.5 . . ?
Si2 C8 H8B 109.5 . . ?
Si2 C8 H8C 109.5 . . ?
H8A C8 H8B 109.5 . . ?
H8A C8 H8C 109.5 . . ?
H8B C8 H8C 109.5 . . ?
Si1 C6 H6A 109.5 . . ?
Si1 C6 H6B 109.5 . . ?
Si1 C6 H6C 109.5 . . ?
H6A C6 H6B 109.5 . . ?
H6A C6 H6C 109.5 . . ?
H6B C6 H6C 109.5 . . ?

loop_
_geom_bond_atom_site_label_1
_geom_bond_atom_site_label_2
_geom_bond_distance
_geom_bond_site_symmetry_2
_geom_bond_publ_flag
Lu2 O4 2.453(4) . ?
Lu2 O6 2.456(5) . ?
Lu2 O5 2.332(4) . ?
Lu2 O7 2.552(8) . ?
Lu2 O9 2.399(5) . ?
Lu2 O8 2.464(6) . ?
Lu2 C24 2.355(7) . ?
Lu2 C22 2.493(6) . ?
Lu2 C20 2.284(5) . ?
Lu2 C23 2.278(6) . ?
Lu2 C21 2.263(7) . ?
Lu2 C19 2.497(7) . ?
Si7 C35 1.867(9) . ?
Si7 C22 1.849(6) . ?
Si7 C36 1.888(6) . ?
Si7 C34 1.882(7) . ?
Si9 C24 1.878(11) . ?
Si9 C41 1.818(12) . ?
Si9 C38 1.83(3) . ?
Si9 C42 1.921(12) . ?
Si5 C20 1.845(6) . ?
Si5 C30 1.883(7) . ?
Si5 C28 1.88(3) . ?
Si5 C29 1.895(8) . ?
Si6 C21 1.842(7) . ?
Si6 C33 1.889(9) . ?
Si6 C32 1.879(11) . ?
Si6 C31 1.878(11) . ?
Si8 C23 1.838(11) . ?
Si8 C40 1.92(5) . ?
Si8 C37 1.795(13) . ?
Si8 C39 1.937(13) . ?
Si4 C19 1.840(8) . ?
Si4 C27 1.87(3) . ?
Si4 C26 1.887(8) . ?
Si4 C25 1.882(9) . ?
O4 C50 1.439(9) . ?
O4 C49 1.428(8) . ?
O6 C53 1.415(8) . ?
O6 C54 1.450(9) . ?
O5 C51 1.427(11) . ?
O5 C52 1.442(15) . ?
O7 C43 1.391(12) . ?
O7 C44 1.454(14) . ?
O9 C47 1.431(10) . ?
O9 C48 1.412(9) . ?
O8 C46 1.455(10) . ?
O8 C45 1.431(16) . ?
C24 H24A 0.9900 . ?
C24 H24B 0.9900 . ?
C53 H53A 0.9900 . ?
C53 H53B 0.9900 . ?
C53 C52 1.501(15) . ?
C35 H35A 0.9800 . ?
C35 H35B 0.9800 . ?
C35 H35C 0.9800 . ?
C22 H22A 0.9900 . ?
C22 H22B 0.9900 . ?
C51 H51A 0.9900 . ?
C51 H51B 0.9900 . ?
C51 C50 1.530(14) . ?
C20 H20A 0.9900 . ?
C20 H20B 0.9900 . ?
C41 H41A 0.9800 . ?
C41 H41B 0.9800 . ?
C41 H41C 0.9800 . ?
C36 H36A 0.9800 . ?
C36 H36B 0.9800 . ?
C36 H36C 0.9800 . ?
C54 H54A 0.9800 . ?
C54 H54B 0.9800 . ?
C54 H54C 0.9800 . ?
C34 H34A 0.9800 . ?
C34 H34B 0.9800 . ?
C34 H34C 0.9800 . ?
C30 H30A 0.9800 . ?
C30 H30B 0.9800 . ?
C30 H30C 0.9800 . ?
C50 H50A 0.9900 . ?
C50 H50B 0.9900 . ?
C28 H28A 0.9800 . ?
C28 H28B 0.9800 . ?
C28 H28C 0.9800 . ?
C49 H49A 0.9800 . ?
C49 H49B 0.9800 . ?
C49 H49C 0.9800 . ?
C38 H38A 0.9800 . ?
C38 H38B 0.9800 . ?
C38 H38C 0.9800 . ?
C52 H52A 0.9900 . ?
C52 H52B 0.9900 . ?
C42 H42A 0.9800 . ?
C42 H42B 0.9800 . ?
C42 H42C 0.9800 . ?
C29 H29A 0.9800 . ?
C29 H29B 0.9800 . ?
C29 H29C 0.9800 . ?
C23 H23A 0.9900 . ?
C23 H23B 0.9900 . ?
C40 H40A 0.9800 . ?
C40 H40B 0.9800 . ?
C40 H40C 0.9800 . ?
C43 H43A 0.9800 . ?
C43 H43B 0.9800 . ?
C43 H43C 0.9800 . ?
C21 H21A 0.9900 . ?
C21 H21B 0.9900 . ?
C44 H44A 0.9900 . ?
C44 H44B 0.9900 . ?
C44 C45 1.48(2) . ?
C19 H19A 0.9900 . ?
C19 H19B 0.9900 . ?
C27 H27A 0.9800 . ?
C27 H27B 0.9800 . ?
C27 H27C 0.9800 . ?
C33 H33A 0.9800 . ?
C33 H33B 0.9800 . ?
C33 H33C 0.9800 . ?
C26 H26A 0.9800 . ?
C26 H26B 0.9800 . ?
C26 H26C 0.9800 . ?
C32 H32A 0.9800 . ?
C32 H32B 0.9800 . ?
C32 H32C 0.9800 . ?
C46 H46A 0.9900 . ?
C46 H46B 0.9900 . ?
C46 C47 1.529(13) . ?
C37 H37A 0.9800 . ?
C37 H37B 0.9800 . ?
C37 H37C 0.9800 . ?
C45 H45A 0.9900 . ?
C45 H45B 0.9900 . ?
C25 H25A 0.9800 . ?
C25 H25B 0.9800 . ?
C25 H25C 0.9800 . ?
C31 H31A 0.9800 . ?
C31 H31B 0.9800 . ?
C31 H31C 0.9800 . ?
C47 H47A 0.9900 . ?
C47 H47B 0.9900 . ?
C48 H48A 0.9800 . ?
C48 H48B 0.9800 . ?
C48 H48C 0.9800 . ?
C39 H39A 0.9800 . ?
C39 H39B 0.9800 . ?
C39 H39C 0.9800 . ?
Lu1 O3 2.428(2) . ?
Lu1 O2 2.403(2) . ?
Lu1 O1 2.493(2) . ?
Lu1 C1 2.345(3) . ?
Lu1 C3 2.374(3) . ?
Lu1 C2 2.360(3) . ?
Si3 C12 1.883(4) . ?
Si3 C11 1.876(4) . ?
Si3 C3 1.841(3) . ?
Si3 C10 1.886(4) . ?
Si2 C7 1.875(4) . ?
Si2 C9 1.885(4) . ?
Si2 C2 1.837(3) . ?
Si2 C8 1.878(5) . ?
Si1 C5 1.871(6) . ?
Si1 C1 1.837(3) . ?
Si1 C4 1.884(4) . ?
Si1 C6 1.882(5) . ?
O3 C18 1.421(5) . ?
O3 C17 1.441(5) . ?
O2 C15 1.443(4) . ?
O2 C16 1.440(4) . ?
O1 C14 1.435(4) . ?
O1 C13 1.431(4) . ?
C15 H15A 0.9900 . ?
C15 H15B 0.9900 . ?
C15 C14 1.507(5) . ?
C14 H14A 0.9900 . ?
C14 H14B 0.9900 . ?
C5 H5A 0.9800 . ?
C5 H5B 0.9800 . ?
C5 H5C 0.9800 . ?
C12 H12A 0.9800 . ?
C12 H12B 0.9800 . ?
C12 H12C 0.9800 . ?
C16 H16A 0.9900 . ?
C16 H16B 0.9900 . ?
C16 C17 1.499(5) . ?
C1 H1A 0.9900 . ?
C1 H1B 0.9900 . ?
C11 H11A 0.9800 . ?
C11 H11B 0.9800 . ?
C11 H11C 0.9800 . ?
C3 H3A 0.9900 . ?
C3 H3B 0.9900 . ?
C7 H7A 0.9800 . ?
C7 H7B 0.9800 . ?
C7 H7C 0.9800 . ?
C4 H4A 0.9800 . ?
C4 H4B 0.9800 . ?
C4 H4C 0.9800 . ?
C18 H18A 0.9800 . ?
C18 H18B 0.9800 . ?
C18 H18C 0.9800 . ?
C9 H9A 0.9800 . ?
C9 H9B 0.9800 . ?
C9 H9C 0.9800 . ?
C17 H17A 0.9900 . ?
C17 H17B 0.9900 . ?
C10 H10A 0.9800 . ?
C10 H10B 0.9800 . ?
C10 H10C 0.9800 . ?
C2 H2A 0.9900 . ?
C2 H2B 0.9900 . ?
C13 H13A 0.9800 . ?
C13 H13B 0.9800 . ?
C13 H13C 0.9800 . ?
C8 H8A 0.9800 . ?
C8 H8B 0.9800 . ?
C8 H8C 0.9800 . ?
C6 H6A 0.9800 . ?
C6 H6B 0.9800 . ?
C6 H6C 0.9800 . ?

loop_
_geom_torsion_atom_site_label_1
_geom_torsion_atom_site_label_2
_geom_torsion_atom_site_label_3
_geom_torsion_atom_site_label_4
_geom_torsion
_geom_torsion_site_symmetry_1
_geom_torsion_site_symmetry_2
_geom_torsion_site_symmetry_3
_geom_torsion_site_symmetry_4
_geom_torsion_publ_flag
Lu2 O4 C50 C51 3.3(10) . . . . ?
Lu2 O6 C53 C52 60.4(8) . . . . ?
Lu2 O5 C51 C50 61.7(9) . . . . ?
Lu2 O5 C52 C53 27.4(12) . . . . ?
Lu2 O7 C44 C45 32.9(12) . . . . ?
Lu2 O9 C47 C46 -13.9(10) . . . . ?
Lu2 O8 C46 C47 -61.0(7) . . . . ?
Lu2 O8 C45 C44 39.3(15) . . . . ?
O6 C53 C52 O5 -59.1(11) . . . . ?
O5 C51 C50 O4 -41.5(11) . . . . ?
O7 C44 C45 O8 -44.0(15) . . . . ?
O8 C46 C47 O9 48.4(9) . . . . ?
C35 Si7 C22 Lu2 61.0(6) . . . . ?
C51 O5 C52 C53 157.3(8) . . . . ?
C41 Si9 C24 Lu2 77.7(7) . . . . ?
C36 Si7 C22 Lu2 -177.4(3) . . . . ?
C54 O6 C53 C52 -84.2(10) . . . . ?
C34 Si7 C22 Lu2 -58.7(5) . . . . ?
C30 Si5 C20 Lu2 -37.6(5) . . . . ?
C28 Si5 C20 Lu2 81.5(9) . . . . ?
C49 O4 C50 C51 -166.2(8) . . . . ?
C38 Si9 C24 Lu2 -45.4(13) . . . . ?
C52 O5 C51 C50 -73.9(11) . . . . ?
C42 Si9 C24 Lu2 -166.8(4) . . . . ?
C29 Si5 C20 Lu2 -157.2(4) . . . . ?
C40 Si8 C23 Lu2 50.7(16) . . . . ?
C43 O7 C44 C45 -159.1(11) . . . . ?
C27 Si4 C19 Lu2 -46.4(9) . . . . ?
C33 Si6 C21 Lu2 159.6(5) . . . . ?
C26 Si4 C19 Lu2 -166.1(4) . . . . ?
C32 Si6 C21 Lu2 39.2(6) . . . . ?
C46 O8 C45 C44 -97.4(13) . . . . ?
C37 Si8 C23 Lu2 -75.9(7) . . . . ?
C45 O8 C46 C47 80.5(11) . . . . ?
C25 Si4 C19 Lu2 73.0(5) . . . . ?
C31 Si6 C21 Lu2 -81.4(6) . . . . ?
C48 O9 C47 C46 -173.4(7) . . . . ?
C39 Si8 C23 Lu2 160.7(5) . . . . ?
Lu1 O3 C17 C16 33.5(4) . . . . ?
Lu1 O2 C15 C14 -59.2(3) . . . . ?
Lu1 O2 C16 C17 37.7(4) . . . . ?
Lu1 O1 C14 C15 -12.8(4) . . . . ?
O2 C15 C14 O1 45.4(4) . . . . ?
O2 C16 C17 O3 -44.3(4) . . . . ?
C15 O2 C16 C17 -96.1(4) . . . . ?
C5 Si1 C1 Lu1 -80.7(3) . . . . ?
C12 Si3 C3 Lu1 162.6(2) . . . . ?
C16 O2 C15 C14 77.5(4) . . . . ?
C11 Si3 C3 Lu1 -77.4(2) . . . . ?
C7 Si2 C2 Lu1 -48.6(3) . . . . ?
C4 Si1 C1 Lu1 39.9(3) . . . . ?
C18 O3 C17 C16 -161.0(4) . . . . ?
C9 Si2 C2 Lu1 -169.1(2) . . . . ?
C10 Si3 C3 Lu1 44.0(2) . . . . ?
C13 O1 C14 C15 -172.8(3) . . . . ?
C8 Si2 C2 Lu1 70.8(2) . . . . ?
C6 Si1 C1 Lu1 158.4(3) . . . . ?

loop_
_exptl_oxdiff_crystal_face_indexfrac_h
_exptl_oxdiff_crystal_face_indexfrac_k
_exptl_oxdiff_crystal_face_indexfrac_l
_exptl_oxdiff_crystal_face_x
_exptl_oxdiff_crystal_face_y
_exptl_oxdiff_crystal_face_z
-11.6564 -3.4492 2.8471 -0.2829 0.9546 0.0939
-9.7103 6.4338 2.6919 -0.1738 0.5855 -0.7919
-5.4148 -9.3205 1.0570 -0.1827 0.6173 0.7652
12.2896 1.1328 -3.0879 0.2816 -0.9500 0.1350
11.8121 -3.0815 -3.1113 0.2429 -0.8191 0.5197
-0.0900 10.3739 0.3798 0.0669 -0.2270 -0.9716
-9.7778 2.5883 -3.7382 -0.7189 0.5513 -0.4235
-8.8507 -3.2858 -4.7590 -0.7850 0.6023 0.1448
-2.2635 -9.5751 -3.3513 -0.4092 0.3143 0.8566
2.8462 -3.1056 10.1254 0.9416 0.0743 0.3284
0.2583 5.0719 10.2525 0.8716 0.0685 -0.4855
-2.0769 0.1609 -11.0590 -0.9962 -0.0786 -0.0370
3.5880 -8.6570 4.4971 0.4907 0.0390 0.8704
-0.2147 -5.1772 -10.1981 -0.8656 -0.0681 0.4961
-3.3513 5.6868 -8.3827 -0.8106 -0.0641 -0.5821
-7.7529 -3.6825 10.5173 0.5140 0.8391 0.1783
-2.2758 -9.3887 5.2304 0.2949 0.4819 0.8251
-7.2451 7.2190 7.0784 0.2955 0.4818 -0.8250
8.7492 0.9179 5.7199 0.8504 -0.5210 0.0729
8.1842 -5.9366 3.3257 0.6034 -0.3700 0.7064
